data_1557634
loop_
_publ_author_name
'Odella, Emmanuel'
'Mora, S. Jimena'
'Wadsworth, Brian L.'
'Goings, Joshua J.'
'Gervaldo, Miguel A.'
'Sereno, Leonides E.'
'Groy, Thomas L.'
'Gust, Devens'
'Moore, Thomas A.'
'Moore, Gary F.'
'Hammes-Schiffer, Sharon'
'Moore, Ana L.'

_publ_section_title
;
 Proton-coupled electron transfer across benzimidazole bridges in
 bioinspired proton wires
;
_journal_issue 15
_journal_name_full 'Chemical Science'
_journal_page_first 3820
_journal_page_last 3828
_journal_paper_doi 10.1039/C9SC06010C
_journal_volume 11
_journal_year 2020
_chemical_formula_moiety 'C26 H37 N3 O'
_chemical_formula_sum 'C26 H37 N3 O'
_chemical_formula_weight 407.58
_chemical_name_common BIP_CH2NEt2
_chemical_name_systematic 2-(3?,5?-Di-tert-butyl-2?-hydroxyphenyl)-4-diethylmethyleneaminebenzimidazole
_chemical_properties_physical Air-sensitive
_space_group_crystal_system monoclinic
_space_group_IT_number 14
_space_group_name_Hall '-P 2yn'
_space_group_name_H-M_alt 'P 1 21/n 1'
_atom_sites_solution_hydrogens mixed
_atom_sites_solution_primary direct
_atom_sites_solution_secondary difmap
_audit_update_record
;
2019-11-26 deposited with the CCDC.	2020-03-20 downloaded from the CCDC.
;
_cell_angle_alpha 90
_cell_angle_beta 106.9770(10)
_cell_angle_gamma 90
_cell_formula_units_Z 4
_cell_length_a 9.6311(6)
_cell_length_b 19.6619(13)
_cell_length_c 13.5410(9)
_cell_measurement_reflns_used 5299
_cell_measurement_temperature 193.(2)
_cell_measurement_theta_max 24.9662
_cell_measurement_theta_min 2.3089
_cell_volume 2452.5(3)
_computing_cell_refinement 'SAINT V8.34A (Bruker AXS Inc., 2013)'
_computing_data_collection 'Bruker Instrument Service v2015.5.1.3'
_computing_data_reduction 'SAINT V8.34A (Bruker AXS Inc., 2013)'
_computing_structure_refinement 'SHELXL-2014/7 (Sheldrick, 2014)'
_computing_structure_solution 'SHELXTL XT-2014/4'
_diffrn_ambient_temperature 193.0(2)
_diffrn_detector_area_resol_mean 8.3330
_diffrn_measured_fraction_theta_full 1.000
_diffrn_measured_fraction_theta_max 1.000
_diffrn_measurement_device_type 'Bruker Smart APEX'
_diffrn_measurement_method '\w scan'
_diffrn_radiation_monochromator graphite
_diffrn_radiation_type MoK\a
_diffrn_radiation_wavelength 0.71073
_diffrn_reflns_av_R_equivalents 0.0319
_diffrn_reflns_av_unetI/netI 0.0278
_diffrn_reflns_limit_h_max 11
_diffrn_reflns_limit_h_min -11
_diffrn_reflns_limit_k_max 23
_diffrn_reflns_limit_k_min -23
_diffrn_reflns_limit_l_max 16
_diffrn_reflns_limit_l_min -16
_diffrn_reflns_number 19785
_diffrn_reflns_theta_full 25.27
_diffrn_reflns_theta_max 25.27
_diffrn_reflns_theta_min 1.88
_diffrn_source 'fine-focus sealed tube'
_exptl_absorpt_coefficient_mu 0.067
_exptl_absorpt_correction_T_max 0.98
_exptl_absorpt_correction_T_min 0.85
_exptl_absorpt_correction_type multi-scan
_exptl_absorpt_process_details 'SADABS V2014/5 (Bruker AXS Inc.)'
_exptl_crystal_colour 'clear pale yellow'
_exptl_crystal_density_diffrn 1.104
_exptl_crystal_density_method 'not measured'
_exptl_crystal_description needle
_exptl_crystal_F_000 888
_exptl_crystal_size_max 0.468
_exptl_crystal_size_mid 0.264
_exptl_crystal_size_min 0.253
_refine_diff_density_max 0.466
_refine_diff_density_min -0.242
_refine_ls_extinction_method none
_refine_ls_goodness_of_fit_ref 1.068
_refine_ls_hydrogen_treatment mixed
_refine_ls_matrix_type full
_refine_ls_number_parameters 292
_refine_ls_number_reflns 4461
_refine_ls_number_restraints 13
_refine_ls_restrained_S_all 1.070
_refine_ls_R_factor_all 0.0831
_refine_ls_R_factor_gt 0.0663
_refine_ls_shift/su_max 0.000
_refine_ls_shift/su_mean 0.000
_refine_ls_structure_factor_coef Fsqd
_refine_ls_weighting_details 'w=1/[\s^2^(Fo^2^)+(0.1334P)^2^+0.1680P] where P=(Fo^2^+2Fc^2^)/3'
_refine_ls_weighting_scheme calc
_refine_ls_wR_factor_gt 0.1850
_refine_ls_wR_factor_ref 0.2005
_reflns_number_gt 3308
_reflns_number_total 4461
_reflns_threshold_expression 'I > 2\s(I)'
_cod_data_source_file c9sc06010c2.cif
_cod_data_source_block Mora_BIP_CH2NEt2
_cod_depositor_comments
;Adding full bibliography for 1557634--1557635.cif.

 Adding full bibliography for 1557634--1557635.cif.
;
_cod_database_code 1557634

loop_
_space_group_symop_operation_xyz
'x, y, z'
'-x+1/2, y+1/2, -z+1/2'
'-x, -y, -z'
'x-1/2, -y-1/2, z-1/2'

loop_
_atom_site_type_symbol
_atom_site_label
_atom_site_fract_x
_atom_site_fract_y
_atom_site_fract_z
_atom_site_U_iso_or_equiv
_atom_site_adp_type
_atom_site_calc_flag
_atom_site_refinement_flags_adp
_atom_site_refinement_flags_occupancy
_atom_site_refinement_flags_posn
_atom_site_occupancy
_atom_site_disorder_assembly
_atom_site_disorder_group
O O1 0.81818(14) 0.41881(8) 0.33275(11) 0.0463(4) Uani d . . . 1.0 . .
H H1 0.815(3) 0.4550(14) 0.378(2) 0.076(8) Uiso d . . . 1.0 . .
N N1 0.71320(17) 0.51631(8) 0.41836(12) 0.0392(4) Uani d . . . 1.0 . .
N N2 0.47826(18) 0.54182(8) 0.36188(12) 0.0355(4) Uani d . . . 1.0 . .
H H2 0.390(2) 0.5415(10) 0.3253(16) 0.039(6) Uiso d . . . 1.0 . .
N N3 0.24395(17) 0.63326(8) 0.34810(13) 0.0407(4) Uani d . . . 1.0 . .
C C1 0.6881(2) 0.41335(10) 0.25996(15) 0.0367(5) Uani d . . . 1.0 . .
C C2 0.6681(2) 0.36374(10) 0.18164(15) 0.0387(5) Uani d . . . 1.0 . .
C C3 0.5374(2) 0.36357(10) 0.10444(15) 0.0383(5) Uani d . . . 1.0 . .
H H3 0.5244 0.331 0.0507 0.046 Uiso calc U . R 1.0 . .
C C4 0.4223(2) 0.40861(10) 0.10042(15) 0.0367(5) Uani d . . . 1.0 . .
C C5 0.4414(2) 0.45329(9) 0.18189(15) 0.0362(5) Uani d . . . 1.0 . .
H H5 0.364 0.4827 0.1837 0.043 Uiso calc U . R 1.0 . .
C C6 0.57162(19) 0.45637(9) 0.26182(14) 0.0346(4) Uani d . . . 1.0 . .
C C7 0.7900(2) 0.31275(11) 0.18130(16) 0.0463(5) Uani d . . . 1.0 . .
C C8 0.8364(3) 0.27325(13) 0.28406(19) 0.0647(7) Uani d . . . 1.0 . .
H H8A 0.8755 0.3051 0.3411 0.097 Uiso calc U . R 1.0 . .
H H8B 0.9111 0.2399 0.282 0.097 Uiso calc U . R 1.0 . .
H H8C 0.752 0.2497 0.2944 0.097 Uiso calc U . R 1.0 . .
C C9 0.9186(2) 0.35133(13) 0.16357(19) 0.0585(7) Uani d . . . 1.0 . .
H H9A 0.8879 0.3741 0.0963 0.088 Uiso calc U . R 1.0 . .
H H9B 0.9971 0.3193 0.165 0.088 Uiso calc U . R 1.0 . .
H H9C 0.9532 0.3854 0.2181 0.088 Uiso calc U . R 1.0 . .
C C10 0.7392(3) 0.25992(13) 0.0954(2) 0.0607(7) Uani d . . . 1.0 . .
H H10A 0.6532 0.2364 0.103 0.091 Uiso calc U . R 1.0 . .
H H10B 0.8169 0.2268 0.1 0.091 Uiso calc U . R 1.0 . .
H H10C 0.7149 0.2827 0.0281 0.091 Uiso calc U . R 1.0 . .
C C11 0.2864(2) 0.40753(10) 0.00775(16) 0.0432(5) Uani d . . . 1.0 . .
C C12 0.2162(3) 0.33707(13) -0.0040(2) 0.0619(7) Uani d . . . 1.0 . .
H H12A 0.2864 0.3029 -0.0119 0.093 Uiso calc U . R 1.0 . .
H H12B 0.1311 0.3365 -0.0651 0.093 Uiso calc U . R 1.0 . .
H H12C 0.1861 0.3266 0.0575 0.093 Uiso calc U . R 1.0 . .
C C13 0.3292(3) 0.42410(17) -0.09002(19) 0.0741(8) Uani d . . . 1.0 . .
H H13A 0.3708 0.4699 -0.0843 0.111 Uiso calc U . R 1.0 . .
H H13B 0.243 0.4219 -0.1502 0.111 Uiso calc U . R 1.0 . .
H H13C 0.4012 0.391 -0.0981 0.111 Uiso calc U . R 1.0 . .
C C14 0.1721(3) 0.45904(15) 0.0185(2) 0.0745(8) Uani d . . . 1.0 . .
H H14A 0.148 0.4504 0.0829 0.112 Uiso calc U . R 1.0 . .
H H14B 0.0845 0.4544 -0.0401 0.112 Uiso calc U . R 1.0 . .
H H14C 0.2108 0.5052 0.0197 0.112 Uiso calc U . R 1.0 . .
C C15 0.58904(19) 0.50400(10) 0.34647(14) 0.0356(5) Uani d . . . 1.0 . .
C C16 0.5349(2) 0.58063(9) 0.44918(14) 0.0354(5) Uani d . . . 1.0 . .
C C17 0.4686(2) 0.62780(10) 0.49779(16) 0.0392(5) Uani d . . . 1.0 . .
C C18 0.5593(2) 0.65788(11) 0.58502(16) 0.0471(5) Uani d . . . 1.0 . .
H H18 0.5204 0.6906 0.6212 0.057 Uiso calc U . R 1.0 . .
C C19 0.7070(3) 0.64156(11) 0.62182(18) 0.0510(6) Uani d . . . 1.0 . .
H H19 0.7648 0.663 0.6829 0.061 Uiso calc U . R 1.0 . .
C C20 0.7713(2) 0.59544(11) 0.57224(17) 0.0466(5) Uani d . . . 1.0 . .
H H20 0.872 0.5853 0.5972 0.056 Uiso calc U . R 1.0 . .
C C21 0.6821(2) 0.56437(10) 0.48379(15) 0.0390(5) Uani d . . . 1.0 . .
C C22 0.3074(2) 0.64173(10) 0.46020(16) 0.0423(5) Uani d . . . 1.0 . .
H H22A 0.2574 0.6106 0.4961 0.051 Uiso calc U . R 1.0 . .
H H22B 0.2895 0.6888 0.4792 0.051 Uiso calc U . R 1.0 . .
C C23 0.2965(3) 0.68617(11) 0.29132(17) 0.0507(6) Uani d . . . 1.0 . .
H H23A 0.4012 0.6938 0.3253 0.061 Uiso calc U . R 1.0 . .
H H23B 0.2448 0.7292 0.295 0.061 Uiso calc U . R 1.0 . .
C C24 0.2749(3) 0.66837(15) 0.17951(18) 0.0644(7) Uani d . . . 1.0 . .
H H24A 0.327 0.6262 0.1752 0.097 Uiso calc U . R 1.0 . .
H H24B 0.3125 0.7053 0.1459 0.097 Uiso calc U . R 1.0 . .
H H24C 0.1711 0.6621 0.1448 0.097 Uiso calc U . R 1.0 . .
C C25 0.0849(2) 0.63600(14) 0.3212(2) 0.0618(7) Uani d . P D 0.80(4) A 1
H H25A 0.045 0.6447 0.2462 0.074 Uiso calc U P R 0.80(4) A 1
H H25B 0.0565 0.6745 0.3582 0.074 Uiso calc U P R 0.80(4) A 1
C C26 0.0201(13) 0.5726(6) 0.3473(12) 0.098(3) Uani d U P D 0.80(4) A 1
H H26A 0.0392 0.535 0.3055 0.147 Uiso calc U P R 0.80(4) A 1
H H26B -0.0849 0.5786 0.3329 0.147 Uiso calc U P R 0.80(4) A 1
H H26C 0.0632 0.5623 0.4207 0.147 Uiso calc U P R 0.80(4) A 1
C C25' 0.0849(2) 0.63600(14) 0.3212(2) 0.0618(7) Uani d . P D 0.20(4) A 2
H H25C 0.0458 0.632 0.2452 0.074 Uiso calc U P R 0.20(4) A 2
H H25D 0.0574 0.6815 0.3406 0.074 Uiso calc U P R 0.20(4) A 2
C C26' 0.012(6) 0.584(2) 0.368(4) 0.098(3) Uani d U P D 0.20(4) A 2
H H26D 0.0655 0.5414 0.3758 0.147 Uiso calc U P R 0.20(4) A 2
H H26E -0.0875 0.5774 0.3237 0.147 Uiso calc U P R 0.20(4) A 2
H H26F 0.0091 0.6002 0.4363 0.147 Uiso calc U P R 0.20(4) A 2

loop_
_atom_site_aniso_label
_atom_site_aniso_U_11
_atom_site_aniso_U_22
_atom_site_aniso_U_33
_atom_site_aniso_U_12
_atom_site_aniso_U_13
_atom_site_aniso_U_23
O1 0.0333(8) 0.0604(10) 0.0435(9) 0.0085(6) 0.0082(7) -0.0025(7)
N1 0.0322(9) 0.0416(10) 0.0421(10) -0.0008(7) 0.0082(7) 0.0007(7)
N2 0.0293(9) 0.0388(9) 0.0370(9) 0.0000(7) 0.0074(7) -0.0023(7)
N3 0.0345(9) 0.0428(10) 0.0458(10) 0.0006(7) 0.0134(8) 0.0031(8)
C1 0.0327(10) 0.0421(11) 0.0366(10) 0.0026(8) 0.0123(8) 0.0077(9)
C2 0.0370(11) 0.0434(12) 0.0389(11) 0.0068(8) 0.0161(9) 0.0065(9)
C3 0.0419(11) 0.0380(11) 0.0369(11) -0.0001(8) 0.0144(9) 0.0002(8)
C4 0.0362(11) 0.0360(10) 0.0394(11) -0.0012(8) 0.0135(9) 0.0031(8)
C5 0.0320(10) 0.0364(10) 0.0416(11) 0.0015(8) 0.0130(8) 0.0029(8)
C6 0.0307(10) 0.0378(10) 0.0372(10) 0.0019(8) 0.0130(8) 0.0049(8)
C7 0.0424(12) 0.0539(13) 0.0442(12) 0.0152(10) 0.0150(10) 0.0036(10)
C8 0.0732(17) 0.0648(16) 0.0590(15) 0.0310(13) 0.0237(13) 0.0143(12)
C9 0.0429(13) 0.0751(17) 0.0628(15) 0.0146(11) 0.0235(11) -0.0003(12)
C10 0.0604(15) 0.0593(15) 0.0640(15) 0.0185(12) 0.0205(12) -0.0084(12)
C11 0.0378(11) 0.0426(12) 0.0474(12) -0.0010(9) 0.0097(9) 0.0004(9)
C12 0.0515(14) 0.0616(15) 0.0690(17) -0.0114(12) 0.0121(12) -0.0039(13)
C13 0.0638(17) 0.102(2) 0.0478(15) -0.0162(15) 0.0031(12) 0.0190(14)
C14 0.0542(15) 0.0771(19) 0.0744(18) 0.0160(13) -0.0090(13) -0.0134(14)
C15 0.0330(10) 0.0353(10) 0.0399(11) 0.0001(8) 0.0129(8) 0.0053(8)
C16 0.0362(10) 0.0342(10) 0.0361(10) -0.0044(8) 0.0112(8) 0.0024(8)
C17 0.0425(12) 0.0346(11) 0.0421(11) -0.0001(8) 0.0149(9) 0.0022(8)
C18 0.0573(14) 0.0413(12) 0.0433(12) -0.0005(10) 0.0157(10) -0.0060(9)
C19 0.0500(13) 0.0513(13) 0.0459(13) -0.0051(10) 0.0048(10) -0.0067(10)
C20 0.0385(11) 0.0473(13) 0.0491(13) -0.0033(9) 0.0052(10) -0.0018(10)
C21 0.0360(11) 0.0393(11) 0.0419(11) -0.0026(8) 0.0118(9) 0.0018(9)
C22 0.0448(12) 0.0399(11) 0.0454(12) 0.0034(9) 0.0183(10) 0.0008(9)
C23 0.0533(13) 0.0470(13) 0.0509(13) 0.0006(10) 0.0139(10) 0.0097(10)
C24 0.0688(17) 0.0735(17) 0.0530(15) 0.0001(13) 0.0209(12) 0.0104(13)
C25 0.0394(13) 0.0828(19) 0.0635(16) 0.0043(11) 0.0157(11) 0.0084(13)
C26 0.052(2) 0.138(5) 0.093(6) -0.025(3) 0.006(3) 0.039(4)
C25' 0.0394(13) 0.0828(19) 0.0635(16) 0.0043(11) 0.0157(11) 0.0084(13)
C26' 0.052(2) 0.138(5) 0.093(6) -0.025(3) 0.006(3) 0.039(4)

loop_
_atom_type_symbol
_atom_type_description
_atom_type_scat_dispersion_real
_atom_type_scat_dispersion_imag
_atom_type_scat_source
C C 0.0033 0.0016 'International Tables Vol C Tables 4.2.6.8 and 6.1.1.4'
H H 0.0000 0.0000 'International Tables Vol C Tables 4.2.6.8 and 6.1.1.4'
N N 0.0061 0.0033 'International Tables Vol C Tables 4.2.6.8 and 6.1.1.4'
O O 0.0106 0.0060 'International Tables Vol C Tables 4.2.6.8 and 6.1.1.4'

loop_
_geom_angle_atom_site_label_1
_geom_angle_atom_site_label_2
_geom_angle_atom_site_label_3
_geom_angle_site_symmetry_1
_geom_angle_site_symmetry_3
_geom_angle
_geom_angle_publ_flag
C1 O1 H1 . . 109.6(17) ?
C15 N1 C21 . . 106.06(16) ?
C15 N2 C16 . . 107.52(16) ?
C15 N2 H2 . . 126.8(14) ?
C16 N2 H2 . . 125.6(14) ?
C25' N3 C23 . . 109.76(17) ?
C25 N3 C23 . . 109.76(17) ?
C25' N3 C22 . . 109.92(16) ?
C25 N3 C22 . . 109.92(16) ?
C23 N3 C22 . . 110.94(16) ?
O1 C1 C6 . . 120.74(18) ?
O1 C1 C2 . . 119.74(17) ?
C6 C1 C2 . . 119.52(18) ?
C3 C2 C1 . . 117.65(18) ?
C3 C2 C7 . . 121.44(18) ?
C1 C2 C7 . . 120.89(18) ?
C2 C3 C4 . . 124.14(19) ?
C2 C3 H3 . . 117.9 ?
C4 C3 H3 . . 117.9 ?
C5 C4 C3 . . 116.74(18) ?
C5 C4 C11 . . 123.26(17) ?
C3 C4 C11 . . 119.98(18) ?
C4 C5 C6 . . 121.76(18) ?
C4 C5 H5 . . 119.1 ?
C6 C5 H5 . . 119.1 ?
C5 C6 C1 . . 119.89(18) ?
C5 C6 C15 . . 120.66(17) ?
C1 C6 C15 . . 119.45(17) ?
C10 C7 C9 . . 108.15(18) ?
C10 C7 C8 . . 106.8(2) ?
C9 C7 C8 . . 110.93(19) ?
C10 C7 C2 . . 111.61(18) ?
C9 C7 C2 . . 109.23(18) ?
C8 C7 C2 . . 110.14(17) ?
C7 C8 H8A . . 109.5 ?
C7 C8 H8B . . 109.5 ?
H8A C8 H8B . . 109.5 ?
C7 C8 H8C . . 109.5 ?
H8A C8 H8C . . 109.5 ?
H8B C8 H8C . . 109.5 ?
C7 C9 H9A . . 109.5 ?
C7 C9 H9B . . 109.5 ?
H9A C9 H9B . . 109.5 ?
C7 C9 H9C . . 109.5 ?
H9A C9 H9C . . 109.5 ?
H9B C9 H9C . . 109.5 ?
C7 C10 H10A . . 109.5 ?
C7 C10 H10B . . 109.5 ?
H10A C10 H10B . . 109.5 ?
C7 C10 H10C . . 109.5 ?
H10A C10 H10C . . 109.5 ?
H10B C10 H10C . . 109.5 ?
C4 C11 C12 . . 110.19(17) ?
C4 C11 C13 . . 108.98(17) ?
C12 C11 C13 . . 109.0(2) ?
C4 C11 C14 . . 112.30(18) ?
C12 C11 C14 . . 107.5(2) ?
C13 C11 C14 . . 108.9(2) ?
C11 C12 H12A . . 109.5 ?
C11 C12 H12B . . 109.5 ?
H12A C12 H12B . . 109.5 ?
C11 C12 H12C . . 109.5 ?
H12A C12 H12C . . 109.5 ?
H12B C12 H12C . . 109.5 ?
C11 C13 H13A . . 109.5 ?
C11 C13 H13B . . 109.5 ?
H13A C13 H13B . . 109.5 ?
C11 C13 H13C . . 109.5 ?
H13A C13 H13C . . 109.5 ?
H13B C13 H13C . . 109.5 ?
C11 C14 H14A . . 109.5 ?
C11 C14 H14B . . 109.5 ?
H14A C14 H14B . . 109.5 ?
C11 C14 H14C . . 109.5 ?
H14A C14 H14C . . 109.5 ?
H14B C14 H14C . . 109.5 ?
N1 C15 N2 . . 111.46(17) ?
N1 C15 C6 . . 124.71(17) ?
N2 C15 C6 . . 123.83(17) ?
N2 C16 C21 . . 105.70(17) ?
N2 C16 C17 . . 130.63(18) ?
C21 C16 C17 . . 123.67(18) ?
C18 C17 C16 . . 115.19(19) ?
C18 C17 C22 . . 122.83(19) ?
C16 C17 C22 . . 121.90(18) ?
C17 C18 C19 . . 122.0(2) ?
C17 C18 H18 . . 119.0 ?
C19 C18 H18 . . 119.0 ?
C20 C19 C18 . . 122.1(2) ?
C20 C19 H19 . . 118.9 ?
C18 C19 H19 . . 118.9 ?
C19 C20 C21 . . 117.0(2) ?
C19 C20 H20 . . 121.5 ?
C21 C20 H20 . . 121.5 ?
N1 C21 C16 . . 109.26(17) ?
N1 C21 C20 . . 130.77(19) ?
C16 C21 C20 . . 119.97(19) ?
N3 C22 C17 . . 113.80(16) ?
N3 C22 H22A . . 108.8 ?
C17 C22 H22A . . 108.8 ?
N3 C22 H22B . . 108.8 ?
C17 C22 H22B . . 108.8 ?
H22A C22 H22B . . 107.7 ?
N3 C23 C24 . . 113.19(19) ?
N3 C23 H23A . . 108.9 ?
C24 C23 H23A . . 108.9 ?
N3 C23 H23B . . 108.9 ?
C24 C23 H23B . . 108.9 ?
H23A C23 H23B . . 107.8 ?
C23 C24 H24A . . 109.5 ?
C23 C24 H24B . . 109.5 ?
H24A C24 H24B . . 109.5 ?
C23 C24 H24C . . 109.5 ?
H24A C24 H24C . . 109.5 ?
H24B C24 H24C . . 109.5 ?
N3 C25 C26 . . 113.0(6) ?
N3 C25 H25A . . 109.0 ?
C26 C25 H25A . . 109.0 ?
N3 C25 H25B . . 109.0 ?
C26 C25 H25B . . 109.0 ?
H25A C25 H25B . . 107.8 ?
C25 C26 H26A . . 109.5 ?
C25 C26 H26B . . 109.5 ?
H26A C26 H26B . . 109.5 ?
C25 C26 H26C . . 109.5 ?
H26A C26 H26C . . 109.5 ?
H26B C26 H26C . . 109.5 ?
N3 C25' C26' . . 117.(2) ?
N3 C25' H25C . . 107.9 ?
C26' C25' H25C . . 107.9 ?
N3 C25' H25D . . 107.9 ?
C26' C25' H25D . . 107.9 ?
H25C C25' H25D . . 107.2 ?
C25' C26' H26D . . 109.5 ?
C25' C26' H26E . . 109.5 ?
H26D C26' H26E . . 109.5 ?
C25' C26' H26F . . 109.5 ?
H26D C26' H26F . . 109.5 ?
H26E C26' H26F . . 109.5 ?

loop_
_geom_bond_atom_site_label_1
_geom_bond_atom_site_label_2
_geom_bond_site_symmetry_2
_geom_bond_distance
_geom_bond_publ_flag
O1 C1 . 1.353(2) ?
O1 H1 . 0.95(3) ?
N1 C15 . 1.325(2) ?
N1 C21 . 1.387(3) ?
N2 C15 . 1.366(2) ?
N2 C16 . 1.379(2) ?
N2 H2 . 0.85(2) ?
N3 C25' . 1.468(3) ?
N3 C25 . 1.468(3) ?
N3 C23 . 1.468(3) ?
N3 C22 . 1.471(3) ?
C1 C6 . 1.411(3) ?
C1 C2 . 1.412(3) ?
C2 C3 . 1.382(3) ?
C2 C7 . 1.545(3) ?
C3 C4 . 1.408(3) ?
C3 H3 . 0.95 ?
C4 C5 . 1.380(3) ?
C4 C11 . 1.526(3) ?
C5 C6 . 1.398(3) ?
C5 H5 . 0.95 ?
C6 C15 . 1.451(3) ?
C7 C10 . 1.529(3) ?
C7 C9 . 1.530(3) ?
C7 C8 . 1.541(3) ?
C8 H8A . 0.98 ?
C8 H8B . 0.98 ?
C8 H8C . 0.98 ?
C9 H9A . 0.98 ?
C9 H9B . 0.98 ?
C9 H9C . 0.98 ?
C10 H10A . 0.98 ?
C10 H10B . 0.98 ?
C10 H10C . 0.98 ?
C11 C12 . 1.529(3) ?
C11 C13 . 1.532(3) ?
C11 C14 . 1.534(3) ?
C12 H12A . 0.98 ?
C12 H12B . 0.98 ?
C12 H12C . 0.98 ?
C13 H13A . 0.98 ?
C13 H13B . 0.98 ?
C13 H13C . 0.98 ?
C14 H14A . 0.98 ?
C14 H14B . 0.98 ?
C14 H14C . 0.98 ?
C16 C21 . 1.394(3) ?
C16 C17 . 1.395(3) ?
C17 C18 . 1.381(3) ?
C17 C22 . 1.511(3) ?
C18 C19 . 1.400(3) ?
C18 H18 . 0.95 ?
C19 C20 . 1.378(3) ?
C19 H19 . 0.95 ?
C20 C21 . 1.395(3) ?
C20 H20 . 0.95 ?
C22 H22A . 0.99 ?
C22 H22B . 0.99 ?
C23 C24 . 1.508(3) ?
C23 H23A . 0.99 ?
C23 H23B . 0.99 ?
C24 H24A . 0.98 ?
C24 H24B . 0.98 ?
C24 H24C . 0.98 ?
C25 C26 . 1.482(6) ?
C25 H25A . 0.99 ?
C25 H25B . 0.99 ?
C26 H26A . 0.98 ?
C26 H26B . 0.98 ?
C26 H26C . 0.98 ?
C25' C26' . 1.480(17) ?
C25' H25C . 0.99 ?
C25' H25D . 0.99 ?
C26' H26D . 0.98 ?
C26' H26E . 0.98 ?
C26' H26F . 0.98 ?

loop_
_geom_hbond_atom_site_label_D
_geom_hbond_atom_site_label_H
_geom_hbond_atom_site_label_A
_geom_hbond_site_symmetry_A
_geom_hbond_distance_DH
_geom_hbond_distance_HA
_geom_hbond_distance_DA
_geom_hbond_angle_DHA
_geom_hbond_publ_flag
N2 H2 N3 . 0.85(2) 2.36(2) 2.848(2) 116.8(17) ?
O1 H1 N1 . 0.95(3) 1.74(3) 2.593(2) 148.(3) ?

loop_
_geom_torsion_atom_site_label_1
_geom_torsion_atom_site_label_2
_geom_torsion_atom_site_label_3
_geom_torsion_atom_site_label_4
_geom_torsion_site_symmetry_1
_geom_torsion_site_symmetry_2
_geom_torsion_site_symmetry_3
_geom_torsion_site_symmetry_4
_geom_torsion
_geom_torsion_publ_flag
O1 C1 C2 C3 . . . . -175.00(17) ?
C6 C1 C2 C3 . . . . 5.5(3) ?
O1 C1 C2 C7 . . . . 3.5(3) ?
C6 C1 C2 C7 . . . . -176.00(17) ?
C1 C2 C3 C4 . . . . -1.5(3) ?
C7 C2 C3 C4 . . . . 179.97(18) ?
C2 C3 C4 C5 . . . . -2.9(3) ?
C2 C3 C4 C11 . . . . 175.65(18) ?
C3 C4 C5 C6 . . . . 3.4(3) ?
C11 C4 C5 C6 . . . . -175.11(17) ?
C4 C5 C6 C1 . . . . 0.5(3) ?
C4 C5 C6 C15 . . . . 179.80(17) ?
O1 C1 C6 C5 . . . . 175.42(17) ?
C2 C1 C6 C5 . . . . -5.1(3) ?
O1 C1 C6 C15 . . . . -3.9(3) ?
C2 C1 C6 C15 . . . . 175.60(17) ?
C3 C2 C7 C10 . . . . -6.8(3) ?
C1 C2 C7 C10 . . . . 174.72(19) ?
C3 C2 C7 C9 . . . . 112.7(2) ?
C1 C2 C7 C9 . . . . -65.7(2) ?
C3 C2 C7 C8 . . . . -125.2(2) ?
C1 C2 C7 C8 . . . . 56.3(3) ?
C5 C4 C11 C12 . . . . -122.5(2) ?
C3 C4 C11 C12 . . . . 59.0(2) ?
C5 C4 C11 C13 . . . . 117.9(2) ?
C3 C4 C11 C13 . . . . -60.5(3) ?
C5 C4 C11 C14 . . . . -2.8(3) ?
C3 C4 C11 C14 . . . . 178.8(2) ?
C21 N1 C15 N2 . . . . 0.0(2) ?
C21 N1 C15 C6 . . . . -179.86(17) ?
C16 N2 C15 N1 . . . . -0.2(2) ?
C16 N2 C15 C6 . . . . 179.74(16) ?
C5 C6 C15 N1 . . . . -171.34(17) ?
C1 C6 C15 N1 . . . . 8.0(3) ?
C5 C6 C15 N2 . . . . 8.8(3) ?
C1 C6 C15 N2 . . . . -171.89(17) ?
C15 N2 C16 C21 . . . . 0.2(2) ?
C15 N2 C16 C17 . . . . 179.63(19) ?
N2 C16 C17 C18 . . . . -179.86(19) ?
C21 C16 C17 C18 . . . . -0.5(3) ?
N2 C16 C17 C22 . . . . 3.3(3) ?
C21 C16 C17 C22 . . . . -177.39(18) ?
C16 C17 C18 C19 . . . . -0.4(3) ?
C22 C17 C18 C19 . . . . 176.5(2) ?
C17 C18 C19 C20 . . . . 1.2(3) ?
C18 C19 C20 C21 . . . . -1.0(3) ?
C15 N1 C21 C16 . . . . 0.1(2) ?
C15 N1 C21 C20 . . . . 179.8(2) ?
N2 C16 C21 N1 . . . . -0.2(2) ?
C17 C16 C21 N1 . . . . -179.67(17) ?
N2 C16 C21 C20 . . . . -179.89(18) ?
C17 C16 C21 C20 . . . . 0.6(3) ?
C19 C20 C21 N1 . . . . -179.5(2) ?
C19 C20 C21 C16 . . . . 0.2(3) ?
C25' N3 C22 C17 . . . . 170.17(17) ?
C25 N3 C22 C17 . . . . 170.17(17) ?
C23 N3 C22 C17 . . . . -68.3(2) ?
C18 C17 C22 N3 . . . . 152.36(19) ?
C16 C17 C22 N3 . . . . -31.0(3) ?
C25' N3 C23 C24 . . . . -76.5(2) ?
C25 N3 C23 C24 . . . . -76.5(2) ?
C22 N3 C23 C24 . . . . 161.79(19) ?
C23 N3 C25 C26 . . . . 161.6(8) ?
C22 N3 C25 C26 . . . . -76.2(8) ?
C23 N3 C25' C26' . . . . 178.(3) ?
C22 N3 C25' C26' . . . . -60.(3) ?
